data_7135339
loop_
_publ_author_name
'Li, Yangjuan'
'He, Miao'
'Gong, Yu'

_publ_section_title
;
 Synthesis of crown ether-capped highly symmetrical fluoride-centered
 lanthanide clusters
 [Ln<sub>6</sub>F<sub>13</sub>(12-crown-4)<sub>6</sub>]I<sub>3</sub>F<sub>2</sub>
 (Ln = Ho, Er).
;
_journal_issue 19
_journal_name_full 'Chemical communications (Cambridge, England)'
_journal_page_first 5433
_journal_page_last 5437
_journal_paper_doi 10.1039/d6cc00045b
_journal_volume 62
_journal_year 2026
_chemical_formula_moiety 'C48 H96 F13 Ho6 O24, 3(I), 2(F)'
_chemical_formula_sum 'C48 H96 F15 Ho6 I3 O24'
_chemical_formula_weight 2712.554
_chemical_properties_physical Air-sensitive,Moisture-sensitive
_space_group_crystal_system cubic
_space_group_IT_number 229
_space_group_name_Hall '-I 4 2 3'
_space_group_name_H-M_alt 'I m -3 m'
_symmetry_Int_Tables_number 229
_atom_sites_solution_primary iterative
_audit_creation_date 2025-10-11
_audit_creation_method
;
Olex2 1.5
(compiled 2023.08.17 svn.r577a77a9 for OlexSys, GUI svn.r6817)
;
_audit_update_record
;
2025-10-11 deposited with the CCDC.	2026-02-06 downloaded from the CCDC.
;
_cell_angle_alpha 90
_cell_angle_beta 90
_cell_angle_gamma 90
_cell_formula_units_Z 2
_cell_length_a 18.2616(3)
_cell_length_b 18.2616(3)
_cell_length_c 18.2616(3)
_cell_measurement_reflns_used 3305
_cell_measurement_temperature 180.00(10)
_cell_measurement_theta_max 34.6600
_cell_measurement_theta_min 2.7270
_cell_volume 6089.99(17)
_computing_cell_refinement 'CrysAlisPro 1.171.42.72a (Rigaku OD, 2022)'
_computing_data_collection 'CrysAlisPro 1.171.42.72a (Rigaku OD, 2022)'
_computing_data_reduction 'CrysAlisPro 1.171.42.72a (Rigaku OD, 2022)'
_computing_molecular_graphics 'Olex2 1.5 (Dolomanov et al., 2009)'
_computing_publication_material 'Olex2 1.5 (Dolomanov et al., 2009)'
_computing_structure_refinement 'olex2.refine 1.5 (Bourhis et al., 2015)'
_computing_structure_solution 'olex2.solve 1.5 (Bourhis et al., 2015)'
_diffrn_ambient_environment N~2~
_diffrn_ambient_temperature 180.00(10)
_diffrn_detector 'Hybrid Pixel Array Detector'
_diffrn_detector_area_resol_mean 10.0000
_diffrn_detector_type HyPix
_diffrn_measured_fraction_theta_full 0.9983
_diffrn_measured_fraction_theta_max 0.9983
_diffrn_measurement_details
;
List of Runs (angles in degrees, time in seconds):

  # Type    Start    End  Width  t~exp~   \w     \q     \k     \f   Frames
#--------------------------------------------------------------------------
  1  \w    -23.00  27.00   0.50    2.28    --   14.35 -88.00 -95.00  100
;
_diffrn_measurement_device 'four-circle diffractometer'
_diffrn_measurement_device_type 'XtaLAB Synergy R, DW system, HyPix'
_diffrn_measurement_method '\w scans'
_diffrn_orient_matrix_type 'CrysAlisPro convention (1999,Acta A55,543-557)'
_diffrn_orient_matrix_UB_11 0.0131724000
_diffrn_orient_matrix_UB_12 0.0014738000
_diffrn_orient_matrix_UB_13 -0.0364854000
_diffrn_orient_matrix_UB_21 -0.0342324000
_diffrn_orient_matrix_UB_22 0.0140977000
_diffrn_orient_matrix_UB_23 -0.0118282000
_diffrn_orient_matrix_UB_31 0.0127973000
_diffrn_orient_matrix_UB_32 0.0361629000
_diffrn_orient_matrix_UB_33 0.0060663000
_diffrn_radiation_monochromator mirror
_diffrn_radiation_probe x-ray
_diffrn_radiation_type 'Mo K\a'
_diffrn_radiation_wavelength 0.71073
_diffrn_reflns_av_R_equivalents 0.0220
_diffrn_reflns_av_unetI/netI 0.0172
_diffrn_reflns_Laue_measured_fraction_full 0.9983
_diffrn_reflns_Laue_measured_fraction_max 0.9983
_diffrn_reflns_limit_h_max 28
_diffrn_reflns_limit_h_min -19
_diffrn_reflns_limit_k_max 16
_diffrn_reflns_limit_k_min -19
_diffrn_reflns_limit_l_max 29
_diffrn_reflns_limit_l_min -10
_diffrn_reflns_number 5713
_diffrn_reflns_point_group_measured_fraction_full 0.9983
_diffrn_reflns_point_group_measured_fraction_max 0.9983
_diffrn_reflns_theta_full 25.2417
_diffrn_reflns_theta_max 25.35
_diffrn_reflns_theta_min 2.23
_diffrn_source 'Rotating-anode X-ray tube'
_diffrn_source_type 'Rigaku (Mo) X-ray Source'
_exptl_absorpt_coefficient_mu 4.675
_exptl_absorpt_correction_T_max 1.00000
_exptl_absorpt_correction_T_min 0.76168
_exptl_absorpt_correction_type multi-scan
_exptl_absorpt_process_details
;
CrysAlisPro 1.171.42.72a (Rigaku Oxford Diffraction, 2022)
Empirical absorption correction using spherical harmonics,
implemented in SCALE3 ABSPACK scaling algorithm.
;
_exptl_crystal_colour 'clear light yellow'
_exptl_crystal_colour_lustre clear
_exptl_crystal_colour_modifier light
_exptl_crystal_colour_primary yellow
_exptl_crystal_density_diffrn 1.479
_exptl_crystal_description block
_exptl_crystal_F_000 2545.170
_exptl_crystal_size_max 0.18
_exptl_crystal_size_mid 0.18
_exptl_crystal_size_min 0.18
_refine_diff_density_max 1.8225
_refine_diff_density_min -1.8951
_refine_diff_density_rms 0.1971
_refine_ls_d_res_high 0.8301
_refine_ls_d_res_low 9.1308
_refine_ls_goodness_of_fit_ref 0.9766
_refine_ls_hydrogen_treatment constr
_refine_ls_matrix_type full
_refine_ls_number_constraints 4
_refine_ls_number_parameters 27
_refine_ls_number_reflns 586
_refine_ls_number_restraints 3
_refine_ls_restrained_S_all 0.9740
_refine_ls_R_factor_all 0.0504
_refine_ls_R_factor_gt 0.0489
_refine_ls_shift/su_max 0.0007
_refine_ls_shift/su_mean 0.0000
_refine_ls_structure_factor_coef Fsqd
_refine_ls_weighting_details 'w=1/[\s^2^(Fo^2^)+(0.1129P)^2^+255.0500P] where P=(Fo^2^+2Fc^2^)/3'
_refine_ls_weighting_scheme calc
_refine_ls_wR_factor_gt 0.1788
_refine_ls_wR_factor_ref 0.1811
_reflns_Friedel_coverage 0.0
_reflns_limit_h_max 12
_reflns_limit_h_min 0
_reflns_limit_k_max 22
_reflns_limit_k_min 2
_reflns_limit_l_max 15
_reflns_limit_l_min 0
_reflns_number_gt 556
_reflns_number_total 586
_reflns_threshold_expression I>=2u(I)
_cod_data_source_file d6cc00045b2.cif
_cod_data_source_block yj-1255-3_auto
_cod_depositor_comments 'Adding full bibliography for 7135339--7135341.cif.'
_cod_database_code 7135339
_chemical_oxdiff_formula Ho1C1N1O1I1F1B1Ag1
_olex2_refinement_description
;
1. Fixed Uiso
 At 1.2 times of:
  All C(H,H) groups
2. Restrained distances
 C1_$1-C1_$2
 1.49 with sigma of 0.002
 H1a_$3-H1a_$4
 2.11 with sigma of 0.002
 H1b_$3-H1b_$1
 2.11 with sigma of 0.002
3. Uiso/Uaniso restraints and constraints
Uanis(F2) = Uanis(F3)
4. Others
 Fixed Sof: F3(0.04166)
5.a Secondary CH2 refined with riding coordinates:
 C1(H1a,H1b)
;
_smtbx_masks_void_probe_radius 1.2
_smtbx_masks_void_truncation_radius 1.2
_olex2_submission_special_instructions 'No special instructions were received'
_oxdiff_exptl_absorpt_empirical_details
;
Empirical correction (ABSPACK) includes:
- Absorption correction using spherical harmonics
- Frame scaling
;
_oxdiff_exptl_absorpt_empirical_full_max 1.170
_oxdiff_exptl_absorpt_empirical_full_min 0.847

loop_
_space_group_symop_id
_space_group_symop_operation_xyz
1 x,y,z
2 x,-z,y
3 x,z,-y
4 z,y,-x
5 -z,y,x
6 -y,x,z
7 y,-x,z
8 z,x,y
9 y,z,x
10 -y,-z,x
11 z,-x,-y
12 -y,z,-x
13 -z,-x,y
14 -z,x,-y
15 y,-z,-x
16 x,-y,-z
17 -x,y,-z
18 -x,-y,z
19 y,x,-z
20 -y,-x,-z
21 z,-y,x
22 -z,-y,-x
23 -x,z,y
24 -x,-z,-y
25 -x,-y,-z
26 -x,z,-y
27 -x,-z,y
28 -z,-y,x
29 z,-y,-x
30 y,-x,-z
31 -y,x,-z
32 -z,-x,-y
33 -y,-z,-x
34 y,z,-x
35 -z,x,y
36 y,-z,x
37 z,x,-y
38 z,-x,y
39 -y,z,x
40 -x,y,z
41 x,-y,z
42 x,y,-z
43 -y,-x,z
44 y,x,z
45 -z,y,-x
46 z,y,x
47 x,-z,-y
48 x,z,y
49 x+1/2,y+1/2,z+1/2
50 x+1/2,-z+1/2,y+1/2
51 x+1/2,z+1/2,-y+1/2
52 z+1/2,y+1/2,-x+1/2
53 -z+1/2,y+1/2,x+1/2
54 -y+1/2,x+1/2,z+1/2
55 y+1/2,-x+1/2,z+1/2
56 z+1/2,x+1/2,y+1/2
57 y+1/2,z+1/2,x+1/2
58 -y+1/2,-z+1/2,x+1/2
59 z+1/2,-x+1/2,-y+1/2
60 -y+1/2,z+1/2,-x+1/2
61 -z+1/2,-x+1/2,y+1/2
62 -z+1/2,x+1/2,-y+1/2
63 y+1/2,-z+1/2,-x+1/2
64 x+1/2,-y+1/2,-z+1/2
65 -x+1/2,y+1/2,-z+1/2
66 -x+1/2,-y+1/2,z+1/2
67 y+1/2,x+1/2,-z+1/2
68 -y+1/2,-x+1/2,-z+1/2
69 z+1/2,-y+1/2,x+1/2
70 -z+1/2,-y+1/2,-x+1/2
71 -x+1/2,z+1/2,y+1/2
72 -x+1/2,-z+1/2,-y+1/2
73 -x+1/2,-y+1/2,-z+1/2
74 -x+1/2,z+1/2,-y+1/2
75 -x+1/2,-z+1/2,y+1/2
76 -z+1/2,-y+1/2,x+1/2
77 z+1/2,-y+1/2,-x+1/2
78 y+1/2,-x+1/2,-z+1/2
79 -y+1/2,x+1/2,-z+1/2
80 -z+1/2,-x+1/2,-y+1/2
81 -y+1/2,-z+1/2,-x+1/2
82 y+1/2,z+1/2,-x+1/2
83 -z+1/2,x+1/2,y+1/2
84 y+1/2,-z+1/2,x+1/2
85 z+1/2,x+1/2,-y+1/2
86 z+1/2,-x+1/2,y+1/2
87 -y+1/2,z+1/2,x+1/2
88 -x+1/2,y+1/2,z+1/2
89 x+1/2,-y+1/2,z+1/2
90 x+1/2,y+1/2,-z+1/2
91 -y+1/2,-x+1/2,z+1/2
92 y+1/2,x+1/2,z+1/2
93 -z+1/2,y+1/2,-x+1/2
94 z+1/2,y+1/2,x+1/2
95 x+1/2,-z+1/2,-y+1/2
96 x+1/2,z+1/2,y+1/2

loop_
_atom_site_label
_atom_site_type_symbol
_atom_site_fract_x
_atom_site_fract_y
_atom_site_fract_z
_atom_site_U_iso_or_equiv
_atom_site_adp_type
_atom_site_occupancy
_atom_site_site_symmetry_order
_atom_site_refinement_flags_posn
_atom_site_refinement_flags_adp
_atom_site_refinement_flags_occupancy
Ho1 Ho 0.34393(6) 0.5 0.5 0.0308(5) Uani 1.000000 8 S T P
I1 I 0.0 0.5 0.5 0.0797(12) Uani 1.000000 16 S T P
F2 F 0.3899(4) 0.5 0.6101(4) 0.044(2) Uani 1.000000 4 S T P
O1 O 0.2522(6) 0.4267(4) 0.4267(4) 0.059(3) Uani 1.000000 2 S T P
F1 F 0.5 0.5 0.5 0.19(5) Uani 1.000000 48 S T P
C1 C 0.2199(9) 0.45936(4) 0.36438(9) 0.156(10) Uani 1.000000 1 D . .
H1a H 0.2463(9) 0.44213(4) 0.32026(9) 0.188(12) Uiso 1.000000 1 DR . .
H1b H 0.1687(9) 0.44213(4) 0.36052(9) 0.188(12) Uiso 1.000000 1 DR . .
F3 F 0.0 0.648(3) 0.352(3) 0.044(2) Uani 0.166640 4 S T P

loop_
_atom_site_aniso_label
_atom_site_aniso_U_11
_atom_site_aniso_U_22
_atom_site_aniso_U_33
_atom_site_aniso_U_12
_atom_site_aniso_U_13
_atom_site_aniso_U_23
Ho1 0.0268(7) 0.0328(6) 0.0328(6) -0.000000 -0.000000 0.000000
I1 0.0339(16) 0.1026(19) 0.1026(19) -0.000000 -0.000000 0.000000
F2 0.044(4) 0.043(6) 0.044(4) -0.000000 -0.006(5) 0.000000
O1 0.036(5) 0.071(5) 0.071(5) -0.003(3) -0.003(3) -0.030(6)
F1 0.19(5) 0.19(5) 0.19(5) -0.000000 -0.000000 0.000000
C1 0.171(18) 0.19(2) 0.107(12) -0.133(15) -0.099(13) 0.077(12)
F3 0.044(4) 0.043(6) 0.044(4) -0.000000 -0.006(5) 0.000000

loop_
_atom_type_symbol
_atom_type_scat_dispersion_real
_atom_type_scat_dispersion_imag
_atom_type_scat_Cromer_Mann_a1
_atom_type_scat_Cromer_Mann_a2
_atom_type_scat_Cromer_Mann_a3
_atom_type_scat_Cromer_Mann_a4
_atom_type_scat_Cromer_Mann_b1
_atom_type_scat_Cromer_Mann_b2
_atom_type_scat_Cromer_Mann_b3
_atom_type_scat_Cromer_Mann_b4
_atom_type_scat_Cromer_Mann_c
_atom_type_scat_source
_atom_type_scat_dispersion_source
C 0.00313 0.00162 2.31000 1.02000 1.58860 0.86500 20.84390 10.20750 0.56870 51.65120 0.21560 'International Tables Volume C Table 6.1.1.4 (pp. 500-502)' 'Brennan, Cowan, Rev. Sci. Instrum., 1992, 63, 850'
F 0.01756 0.01033 3.53920 2.64120 1.51700 1.02430 10.28250 4.29440 0.26150 26.14760 0.27760 'International Tables Volume C Table 6.1.1.4 (pp. 500-502)' 'Brennan, Cowan, Rev. Sci. Instrum., 1992, 63, 850'
H 0.00000 0.00000 0.49300 0.32291 0.14019 0.04081 10.51090 26.12570 3.14236 57.79970 0.00304 'International Tables Volume C Table 6.1.1.4 (pp. 500-502)' 'Brennan, Cowan, Rev. Sci. Instrum., 1992, 63, 850'
Ho -0.14988 4.69870 26.90490 17.29400 14.55830 3.63837 2.07051 0.19794 11.44070 92.65660 4.56796 'International Tables Volume C Table 6.1.1.4 (pp. 500-502)' 'Brennan, Cowan, Rev. Sci. Instrum., 1992, 63, 850'
I -0.43777 1.82087 20.14720 18.99490 7.51380 2.27350 4.34700 0.38140 27.76600 66.87760 4.07120 'International Tables Volume C Table 6.1.1.4 (pp. 500-502)' 'Brennan, Cowan, Rev. Sci. Instrum., 1992, 63, 850'
O 0.01085 0.00610 3.04850 2.28680 1.54630 0.86700 13.27710 5.70110 0.32390 32.90890 0.25080 'International Tables Volume C Table 6.1.1.4 (pp. 500-502)' 'Brennan, Cowan, Rev. Sci. Instrum., 1992, 63, 850'

loop_
_geom_angle_atom_site_label_1
_geom_angle_atom_site_label_2
_geom_angle_atom_site_label_3
_geom_angle
_geom_angle_site_symmetry_1
_geom_angle_site_symmetry_3
_geom_angle_publ_flag
F2 Ho1 F2 81.46(19) 5_655 13_665 ?
F2 Ho1 F2 81.46(19) . 13_665 ?
F2 Ho1 F2 134.7(5) . 5_655 ?
F2 Ho1 F2 81.46(19) 14_656 5_655 ?
F2 Ho1 F2 134.7(5) 14_656 13_665 ?
F2 Ho1 F2 81.46(19) . 14_656 ?
O1 Ho1 F2 76.5(3) 2_565 13_665 ?
O1 Ho1 F2 76.5(3) 2_565 5_655 ?
O1 Ho1 F2 138.08(17) 16_566 5_655 ?
O1 Ho1 F2 138.08(17) 3_556 13_665 ?
O1 Ho1 F2 138.08(17) 2_565 14_656 ?
O1 Ho1 F2 138.08(17) 3_556 5_655 ?
O1 Ho1 F2 76.5(3) . 14_656 ?
O1 Ho1 F2 138.08(17) . . ?
O1 Ho1 F2 76.5(3) 3_556 14_656 ?
O1 Ho1 F2 76.5(3) 16_566 13_665 ?
O1 Ho1 F2 138.08(17) . 13_665 ?
O1 Ho1 F2 138.08(17) 2_565 . ?
O1 Ho1 F2 76.5(3) . 5_655 ?
O1 Ho1 F2 138.08(17) 16_566 14_656 ?
O1 Ho1 F2 76.5(3) 16_566 . ?
O1 Ho1 F2 76.5(3) 3_556 . ?
O1 Ho1 O1 64.0(2) . 2_565 ?
O1 Ho1 O1 97.0(4) 16_566 . ?
O1 Ho1 O1 63.97(16) 3_556 16_566 ?
O1 Ho1 O1 64.0(2) 3_556 . ?
O1 Ho1 O1 63.97(16) 16_566 2_565 ?
O1 Ho1 O1 97.0(4) 3_556 2_565 ?
F1 Ho1 F2 67.3(3) 17_656 13_665 ?
F1 Ho1 F2 67.3(3) 17_656 . ?
F1 Ho1 F2 67.3(3) 17_656 14_656 ?
F1 Ho1 F2 67.3(3) 17_656 5_655 ?
F1 Ho1 O1 131.5(2) 17_656 2_565 ?
F1 Ho1 O1 131.5(2) 17_656 16_566 ?
F1 Ho1 O1 131.5(2) 17_656 . ?
F1 Ho1 O1 131.5(2) 17_656 3_556 ?
Ho1 F2 Ho1 135.3(5) 2_565 12_656 ?
C1 O1 Ho1 118.6(5) 48 3_556 ?
C1 O1 Ho1 118.6(5) . 3_556 ?
C1 O1 C1 120.3(12) 48 . ?
Ho1 F1 Ho1 90.0 6_655 5_655 ?
Ho1 F1 Ho1 90.0 6_655 4_556 ?
Ho1 F1 Ho1 90.0 7_565 . ?
Ho1 F1 Ho1 90.0 5_655 . ?
Ho1 F1 Ho1 90.0 7_565 17_656 ?
Ho1 F1 Ho1 90.0 6_655 . ?
Ho1 F1 Ho1 90.0 7_565 4_556 ?
Ho1 F1 Ho1 90.0 4_556 17_656 ?
Ho1 F1 Ho1 180.0 7_565 6_655 ?
Ho1 F1 Ho1 180.0 . 17_656 ?
Ho1 F1 Ho1 180.0 5_655 4_556 ?
Ho1 F1 Ho1 90.0 6_655 17_656 ?
Ho1 F1 Ho1 90.0 7_565 5_655 ?
Ho1 F1 Ho1 90.0 5_655 17_656 ?
Ho1 F1 Ho1 90.0 4_556 . ?
C1 C1 O1 115.0(4) 41_565 . ?
H1a C1 O1 108.5(6) . . ?
H1b C1 O1 108.5(7) . . ?
H1b C1 H1a 107.5 . . ?

loop_
_geom_bond_atom_site_label_1
_geom_bond_atom_site_label_2
_geom_bond_distance
_geom_bond_site_symmetry_2
_geom_bond_publ_flag
Ho1 F2 2.179(4) 13_665 ?
Ho1 F2 2.179(4) 14_656 ?
Ho1 F2 2.179(4) 5_655 ?
Ho1 F2 2.179(4) . ?
Ho1 O1 2.528(10) 2_565 ?
Ho1 O1 2.528(10) . ?
Ho1 O1 2.528(10) 16_566 ?
Ho1 O1 2.528(10) 3_556 ?
Ho1 F1 2.8501(10) 17_656 ?
O1 C1 1.414(9) . ?
O1 C1 1.414(9) 48 ?
C1 C1 1.4845(14) 41_565 ?
C1 H1a 0.9900 . ?
C1 H1b 0.9900 . ?

loop_
_geom_torsion_atom_site_label_1
_geom_torsion_atom_site_label_2
_geom_torsion_atom_site_label_3
_geom_torsion_atom_site_label_4
_geom_torsion
_geom_torsion_site_symmetry_1
_geom_torsion_site_symmetry_2
_geom_torsion_site_symmetry_3
_geom_torsion_site_symmetry_4
_geom_torsion_publ_flag
O1 C1 O1 C1 0(500000000000000) . 48 48 . ?
O1 C1 C1 O1 0.0(16) 2_565 41_565 . . ?
O1 C1 C1 O1 0.0(16) . . 41_565 41_565 ?

loop_
_restr_distance_atom_site_label_1
_restr_distance_atom_site_label_2
_restr_distance_site_symmetry_2
_restr_distance_target
_restr_distance_target_weight_param
_restr_distance_diff
C1 C1 41_565 1.4900 0.0020 0.0055
H1a H1a 41_565 2.1100 0.0020 -0.0037
H1b H1b 48 2.1100 0.0020 0.0024

loop_
_smtbx_masks_void_nr
_smtbx_masks_void_average_x
_smtbx_masks_void_average_y
_smtbx_masks_void_average_z
_smtbx_masks_void_volume
_smtbx_masks_void_count_electrons
_smtbx_masks_void_content
1 -0.928 -0.286 -0.984 3223.7 243.5 ?
